data_4101996
loop_
_publ_author_name
'Jason B. Benedict'
'Philip Coppens'

_publ_section_title
;
 The Crystalline Nanocluster Phase as a Medium for Structural and
 Spectroscopic Studies of Light Absorption of Photosensitizer Dyes on
 Semiconductor Surfaces
;
_journal_name_full 'Journal of the American Chemical Society'
_journal_page_first 2938
_journal_page_last 2944
_journal_paper_doi 10.1021/ja909600w
_journal_volume 132
_journal_year 2010
_chemical_formula_moiety 'C32 H58 N2 O16 Ti4'
_chemical_formula_sum 'C32 H58 N2 O16 Ti4'
_chemical_formula_weight 918.40
_chemical_name_systematic
;
 ?
;
_space_group_IT_number 15
_symmetry_cell_setting monoclinic
_symmetry_space_group_name_Hall '-C 2yc'
_symmetry_space_group_name_H-M 'C 1 2/c 1'
_atom_sites_solution_hydrogens geom
_atom_sites_solution_primary direct
_atom_sites_solution_secondary difmap
_audit_creation_method SHELXL-97
_cell_angle_alpha 90.00
_cell_angle_beta 94.052(6)
_cell_angle_gamma 90.00
_cell_formula_units_Z 4
_cell_length_a 11.8121(15)
_cell_length_b 19.170(2)
_cell_length_c 20.403(4)
_cell_measurement_reflns_used 150
_cell_measurement_temperature 296(2)
_cell_measurement_theta_max 30
_cell_measurement_theta_min 2
_cell_volume 4608.5(12)
_computing_structure_refinement 'SHELXL-97 (Sheldrick, 1997)'
_diffrn_ambient_temperature 296(2)
_diffrn_measured_fraction_theta_full 0.992
_diffrn_measured_fraction_theta_max 0.974
_diffrn_radiation_monochromator graphite
_diffrn_radiation_source 'fine-focus sealed tube'
_diffrn_radiation_type MoK\a
_diffrn_radiation_wavelength 0.71073
_diffrn_reflns_av_R_equivalents 0.0190
_diffrn_reflns_av_sigmaI/netI 0.0244
_diffrn_reflns_limit_h_max 14
_diffrn_reflns_limit_h_min -13
_diffrn_reflns_limit_k_max 17
_diffrn_reflns_limit_k_min -23
_diffrn_reflns_limit_l_max 25
_diffrn_reflns_limit_l_min -11
_diffrn_reflns_number 11867
_diffrn_reflns_theta_full 25.00
_diffrn_reflns_theta_max 26.66
_diffrn_reflns_theta_min 2.03
_exptl_absorpt_coefficient_mu 0.729
_exptl_absorpt_correction_T_max 0.7591
_exptl_absorpt_correction_T_min 0.7591
_exptl_absorpt_correction_type multi-scan
_exptl_absorpt_process_details SADABS
_exptl_crystal_colour colorless
_exptl_crystal_density_diffrn 1.324
_exptl_crystal_density_method 'not measured'
_exptl_crystal_description cut-block
_exptl_crystal_F_000 1920
_exptl_crystal_size_max 0.40
_exptl_crystal_size_mid 0.40
_exptl_crystal_size_min 0.40
_refine_diff_density_max 0.412
_refine_diff_density_min -0.278
_refine_diff_density_rms 0.046
_refine_ls_extinction_method none
_refine_ls_goodness_of_fit_ref 1.064
_refine_ls_hydrogen_treatment riding
_refine_ls_matrix_type full
_refine_ls_number_parameters 330
_refine_ls_number_reflns 4721
_refine_ls_number_restraints 7
_refine_ls_restrained_S_all 1.069
_refine_ls_R_factor_all 0.0858
_refine_ls_R_factor_gt 0.0497
_refine_ls_shift/su_max 0.001
_refine_ls_shift/su_mean 0.000
_refine_ls_structure_factor_coef Fsqd
_refine_ls_weighting_details 'calc w=1/[\s^2^(Fo^2^)+(0.0437P)^2^+8.7389P] where P=(Fo^2^+2Fc^2^)/3'
_refine_ls_weighting_scheme calc
_refine_ls_wR_factor_gt 0.1149
_refine_ls_wR_factor_ref 0.1471
_reflns_number_gt 3124
_reflns_number_total 4721
_reflns_threshold_expression >2sigma(I)
_cod_data_source_file ja909600w_si_004.cif
_cod_data_source_block shelxl
_cod_original_cell_volume 4608.4(12)
_cod_original_sg_symbol_H-M 'C 2/c'
_cod_database_code 4101996

loop_
_symmetry_equiv_pos_as_xyz
'x, y, z'
'-x, y, -z+1/2'
'x+1/2, y+1/2, z'
'-x+1/2, y+1/2, -z+1/2'
'-x, -y, -z'
'x, -y, z-1/2'
'-x+1/2, -y+1/2, -z'
'x+1/2, -y+1/2, z-1/2'

loop_
_atom_site_label
_atom_site_type_symbol
_atom_site_fract_x
_atom_site_fract_y
_atom_site_fract_z
_atom_site_U_iso_or_equiv
_atom_site_adp_type
_atom_site_occupancy
_atom_site_symmetry_multiplicity
_atom_site_calc_flag
_atom_site_refinement_flags
_atom_site_disorder_assembly
_atom_site_disorder_group
C1 C 0.2333(3) 0.13058(19) 0.29813(17) 0.0676(8) Uani 1 1 d . . .
C2 C 0.3117(3) 0.07987(19) 0.33325(17) 0.0715(9) Uani 1 1 d . . .
C3 C 0.3530(4) 0.0225(2) 0.3030(2) 0.0882(12) Uani 1 1 d . . .
H3 H 0.3335 0.0141 0.2587 0.106 Uiso 1 1 calc R . .
C4 C 0.4239(4) -0.0226(2) 0.3390(2) 0.1053(15) Uani 1 1 d . . .
H4 H 0.4518 -0.0610 0.3175 0.126 Uiso 1 1 calc R . .
C5 C 0.4147(4) 0.0415(3) 0.4306(2) 0.1098(16) Uani 1 1 d . . .
H5 H 0.4355 0.0488 0.4749 0.132 Uiso 1 1 calc R . .
C6 C 0.3449(4) 0.0893(2) 0.3989(2) 0.0896(12) Uani 1 1 d . . .
H6 H 0.3198 0.1279 0.4214 0.108 Uiso 1 1 calc R . .
C7 C 0.2861(12) 0.3648(10) 0.3642(7) 0.182(7) Uani 0.606(15) 1 d PD A 7
H7A H 0.3164 0.3961 0.3324 0.218 Uiso 0.606(15) 1 calc PR A 7
H7B H 0.3443 0.3306 0.3766 0.218 Uiso 0.606(15) 1 calc PR A 7
C8 C 0.2601(12) 0.4060(8) 0.4240(6) 0.162(6) Uani 0.606(15) 1 d PD A 7
H8A H 0.2185 0.4472 0.4107 0.242 Uiso 0.606(15) 1 calc PR A 7
H8B H 0.3298 0.4190 0.4479 0.242 Uiso 0.606(15) 1 calc PR A 7
H8C H 0.2156 0.3780 0.4515 0.242 Uiso 0.606(15) 1 calc PR A 7
C7B C 0.2291(18) 0.4006(12) 0.3687(12) 0.150(9) Uiso 0.394(15) 1 d PD A 8
H7B1 H 0.1676 0.4225 0.3901 0.180 Uiso 0.394(15) 1 calc PR A 8
H7B2 H 0.2637 0.4333 0.3399 0.180 Uiso 0.394(15) 1 calc PR A 8
C8B C 0.314(2) 0.3636(16) 0.4162(15) 0.196(12) Uiso 0.394(15) 1 d PD A 8
H8B1 H 0.2768 0.3274 0.4388 0.294 Uiso 0.394(15) 1 calc PR A 8
H8B2 H 0.3469 0.3966 0.4476 0.294 Uiso 0.394(15) 1 calc PR A 8
H8B3 H 0.3735 0.3436 0.3922 0.294 Uiso 0.394(15) 1 calc PR A 8
C9 C 0.377(2) 0.274(2) 0.1992(18) 0.250(19) Uani 0.48(3) 1 d PD A 5
H9A H 0.3958 0.2794 0.2455 0.375 Uiso 0.48(3) 1 calc PR A 5
H9B H 0.4282 0.3014 0.1752 0.375 Uiso 0.48(3) 1 calc PR A 5
H9C H 0.3843 0.2257 0.1875 0.375 Uiso 0.48(3) 1 calc PR A 5
C10 C 0.255(2) 0.2981(11) 0.1824(10) 0.122(8) Uani 0.48(3) 1 d PD A 5
H10A H 0.2455 0.3456 0.1972 0.146 Uiso 0.48(3) 1 calc PR A 5
H10B H 0.2377 0.2965 0.1352 0.146 Uiso 0.48(3) 1 calc PR A 5
C9B C 0.3067(14) 0.2651(11) 0.2104(10) 0.109(6) Uani 0.52(3) 1 d P A 6
H9B1 H 0.3436 0.2675 0.2543 0.131 Uiso 0.52(3) 1 calc PR A 6
H9B2 H 0.3398 0.2267 0.1874 0.131 Uiso 0.52(3) 1 calc PR A 6
C10B C 0.324(2) 0.3279(14) 0.1769(11) 0.206(11) Uani 0.52(3) 1 d P A 6
H10C H 0.2777 0.3639 0.1938 0.309 Uiso 0.52(3) 1 calc PR A 6
H10D H 0.3041 0.3216 0.1309 0.309 Uiso 0.52(3) 1 calc PR A 6
H10E H 0.4025 0.3411 0.1832 0.309 Uiso 0.52(3) 1 calc PR A 6
C11 C 0.0026(11) 0.2804(7) 0.0754(6) 0.099(5) Uani 0.54(2) 1 d PD A 1
H11A H 0.0824 0.2830 0.0673 0.118 Uiso 0.54(2) 1 calc PR A 1
H11B H -0.0269 0.3273 0.0793 0.118 Uiso 0.54(2) 1 calc PR A 1
C12 C -0.0643(19) 0.2402(11) 0.0203(9) 0.165(8) Uani 0.54(2) 1 d PD A 1
H12A H -0.0375 0.1929 0.0194 0.248 Uiso 0.54(2) 1 calc PR A 1
H12B H -0.0538 0.2620 -0.0212 0.248 Uiso 0.54(2) 1 calc PR A 1
H12C H -0.1435 0.2403 0.0281 0.248 Uiso 0.54(2) 1 calc PR A 1
C11B C -0.0622(15) 0.2345(9) 0.0630(8) 0.106(6) Uani 0.46(2) 1 d P A 2
H11C H -0.0522 0.1875 0.0467 0.127 Uiso 0.46(2) 1 calc PR A 2
H11D H -0.1426 0.2453 0.0599 0.127 Uiso 0.46(2) 1 calc PR A 2
C12B C -0.0027(17) 0.2828(12) 0.0258(13) 0.151(9) Uani 0.46(2) 1 d P A 2
H12D H -0.0087 0.3286 0.0444 0.227 Uiso 0.46(2) 1 calc PR A 2
H12E H -0.0347 0.2831 -0.0188 0.227 Uiso 0.46(2) 1 calc PR A 2
H12F H 0.0758 0.2696 0.0266 0.227 Uiso 0.46(2) 1 calc PR A 2
C13 C -0.0040(10) 0.0232(5) 0.1557(6) 0.115(4) Uani 0.564(18) 1 d PD A 9
H13A H -0.0481 0.0125 0.1927 0.137 Uiso 0.564(18) 1 calc PR A 9
H13B H 0.0694 0.0008 0.1634 0.137 Uiso 0.564(18) 1 calc PR A 9
C14 C -0.0640(9) -0.0078(6) 0.0937(6) 0.144(5) Uani 0.564(18) 1 d PD A 9
H14A H -0.1414 0.0077 0.0897 0.216 Uiso 0.564(18) 1 calc PR A 9
H14B H -0.0621 -0.0578 0.0965 0.216 Uiso 0.564(18) 1 calc PR A 9
H14C H -0.0262 0.0071 0.0560 0.216 Uiso 0.564(18) 1 calc PR A 9
C13B C -0.022(2) 0.0334(14) 0.1072(14) 0.192(11) Uiso 0.436(18) 1 d P A 10
H13C H -0.0907 0.0441 0.0800 0.231 Uiso 0.436(18) 1 calc PR A 10
H13D H 0.0382 0.0207 0.0797 0.231 Uiso 0.436(18) 1 calc PR A 10
C14B C -0.040(3) -0.0172(18) 0.1542(14) 0.239(14) Uiso 0.436(18) 1 d P A 10
H14D H 0.0251 -0.0205 0.1846 0.358 Uiso 0.436(18) 1 calc PR A 10
H14E H -0.0537 -0.0615 0.1329 0.358 Uiso 0.436(18) 1 calc PR A 10
H14F H -0.1054 -0.0047 0.1774 0.358 Uiso 0.436(18) 1 calc PR A 10
C15 C 0.269(3) 0.140(2) 0.0741(14) 0.177(12) Uani 0.45(4) 1 d PD A 3
H15A H 0.2998 0.0993 0.0966 0.212 Uiso 0.45(4) 1 calc PR A 3
H15B H 0.3281 0.1753 0.0756 0.212 Uiso 0.45(4) 1 calc PR A 3
C16 C 0.244(3) 0.1231(17) 0.0104(11) 0.188(13) Uani 0.45(4) 1 d PD A 3
H16A H 0.2375 0.1648 -0.0157 0.281 Uiso 0.45(4) 1 calc PR A 3
H16B H 0.1731 0.0982 0.0063 0.281 Uiso 0.45(4) 1 calc PR A 3
H16C H 0.3030 0.0942 -0.0045 0.281 Uiso 0.45(4) 1 calc PR A 3
C15B C 0.215(3) 0.1277(16) 0.0515(13) 0.179(9) Uani 0.55(4) 1 d PD A 4
H15C H 0.1606 0.0903 0.0425 0.215 Uiso 0.55(4) 1 calc PR A 4
H15D H 0.2090 0.1592 0.0143 0.215 Uiso 0.55(4) 1 calc PR A 4
C16B C 0.311(3) 0.1025(16) 0.056(3) 0.30(2) Uani 0.55(4) 1 d PD A 4
H16D H 0.3418 0.1026 0.0140 0.447 Uiso 0.55(4) 1 calc PR A 4
H16E H 0.3077 0.0555 0.0723 0.447 Uiso 0.55(4) 1 calc PR A 4
H16F H 0.3588 0.1299 0.0864 0.447 Uiso 0.55(4) 1 calc PR A 4
O1 O 0.2094(2) 0.18511(13) 0.32761(11) 0.0728(6) Uani 1 1 d . . .
O2 O 0.1957(2) 0.11416(12) 0.23982(11) 0.0741(6) Uani 1 1 d . . .
O3 O 0.1962(3) 0.33199(14) 0.33588(15) 0.0982(9) Uani 1 1 d . . .
O4 O 0.0000 0.32875(16) 0.2500 0.0802(10) Uani 1 2 d S . .
O5 O 0.0000 0.19693(14) 0.2500 0.0552(7) Uani 1 2 d S . .
O6 O -0.0137(2) 0.24041(13) 0.13374(11) 0.0750(6) Uani 1 1 d . . .
O7 O 0.1843(2) 0.25295(13) 0.21424(12) 0.0775(7) Uani 1 1 d . . .
O8 O 0.1841(3) 0.16478(18) 0.10860(14) 0.1065(10) Uani 1 1 d . . .
O9 O 0.0117(2) 0.09212(14) 0.15358(13) 0.0882(8) Uani 1 1 d . . .
Ti1 Ti 0.09183(6) 0.16807(3) 0.17333(3) 0.0707(2) Uani 1 1 d . . .
Ti2 Ti 0.10543(6) 0.27139(3) 0.29286(3) 0.0717(2) Uani 1 1 d . . .
N1 N 0.4546(4) -0.0145(2) 0.4021(2) 0.1131(13) Uani 1 1 d . . .

loop_
_atom_site_aniso_label
_atom_site_aniso_U_11
_atom_site_aniso_U_22
_atom_site_aniso_U_33
_atom_site_aniso_U_23
_atom_site_aniso_U_13
_atom_site_aniso_U_12
C1 0.0591(19) 0.074(2) 0.069(2) -0.0052(17) 0.0010(16) 0.0006(16)
C2 0.066(2) 0.075(2) 0.073(2) -0.0027(17) -0.0030(17) 0.0021(17)
C3 0.094(3) 0.089(3) 0.080(2) -0.010(2) -0.007(2) 0.020(2)
C4 0.119(4) 0.093(3) 0.103(3) -0.013(3) -0.004(3) 0.036(3)
C5 0.126(4) 0.119(4) 0.081(3) -0.005(3) -0.023(3) 0.031(3)
C6 0.096(3) 0.090(3) 0.080(2) -0.012(2) -0.015(2) 0.017(2)
C7 0.153(12) 0.205(15) 0.181(12) -0.083(11) -0.033(9) -0.081(11)
C8 0.168(11) 0.172(11) 0.145(10) -0.090(8) 0.007(8) -0.040(9)
C9 0.079(13) 0.35(5) 0.33(4) -0.07(3) 0.055(17) -0.057(18)
C10 0.136(17) 0.115(11) 0.121(10) 0.008(9) 0.052(11) -0.033(11)
C9B 0.087(10) 0.110(11) 0.133(11) -0.005(9) 0.027(8) -0.017(7)
C10B 0.113(16) 0.23(2) 0.28(2) 0.109(19) 0.046(14) -0.041(14)
C11 0.112(8) 0.104(9) 0.083(8) 0.031(6) 0.023(6) 0.009(7)
C12 0.22(2) 0.196(19) 0.068(9) 0.004(10) -0.034(11) 0.019(14)
C11B 0.127(11) 0.106(10) 0.083(9) 0.020(7) -0.006(7) 0.020(10)
C12B 0.148(15) 0.19(2) 0.118(17) 0.073(15) 0.025(12) 0.029(13)
C13 0.129(8) 0.065(6) 0.146(10) -0.004(5) -0.016(7) 0.009(5)
C14 0.127(9) 0.105(7) 0.195(13) -0.086(8) -0.014(8) -0.016(6)
C15 0.13(2) 0.28(3) 0.116(15) -0.096(16) 0.036(14) 0.00(2)
C16 0.22(3) 0.24(3) 0.105(14) -0.033(13) 0.090(14) 0.04(2)
C15B 0.141(17) 0.27(2) 0.129(18) -0.104(14) 0.044(13) -0.011(16)
C16B 0.27(3) 0.26(2) 0.39(6) 0.02(3) 0.19(4) 0.14(2)
O1 0.0722(15) 0.0731(15) 0.0718(14) -0.0097(12) -0.0037(11) 0.0020(12)
O2 0.0769(15) 0.0761(15) 0.0676(14) -0.0100(12) -0.0059(12) 0.0127(12)
O3 0.102(2) 0.0761(18) 0.116(2) -0.0242(16) 0.0016(17) -0.0221(15)
O4 0.090(2) 0.0539(19) 0.098(3) 0.000 0.015(2) 0.000
O5 0.0582(17) 0.0536(16) 0.0537(15) 0.000 0.0019(13) 0.000
O6 0.0855(16) 0.0784(16) 0.0614(13) 0.0196(11) 0.0061(12) 0.0068(13)
O7 0.0665(15) 0.0835(16) 0.0841(16) 0.0008(13) 0.0158(12) -0.0058(12)
O8 0.106(2) 0.142(3) 0.0736(17) -0.0096(17) 0.0232(16) 0.023(2)
O9 0.109(2) 0.0715(17) 0.0812(16) -0.0169(13) -0.0180(15) 0.0094(14)
Ti1 0.0773(4) 0.0753(4) 0.0591(4) -0.0040(3) 0.0026(3) 0.0084(3)
Ti2 0.0766(4) 0.0607(4) 0.0779(4) -0.0108(3) 0.0063(3) -0.0071(3)
N1 0.127(3) 0.107(3) 0.101(3) -0.001(2) -0.020(2) 0.038(3)

loop_
_atom_type_symbol
_atom_type_description
_atom_type_scat_dispersion_real
_atom_type_scat_dispersion_imag
_atom_type_scat_source
C C 0.0033 0.0016 'International Tables Vol C Tables 4.2.6.8 and 6.1.1.4'
H H 0.0000 0.0000 'International Tables Vol C Tables 4.2.6.8 and 6.1.1.4'
O O 0.0106 0.0060 'International Tables Vol C Tables 4.2.6.8 and 6.1.1.4'
Ti Ti 0.2776 0.4457 'International Tables Vol C Tables 4.2.6.8 and 6.1.1.4'
N N 0.0061 0.0033 'International Tables Vol C Tables 4.2.6.8 and 6.1.1.4'

loop_
_geom_angle_atom_site_label_1
_geom_angle_atom_site_label_2
_geom_angle_atom_site_label_3
_geom_angle
_geom_angle_site_symmetry_1
_geom_angle_site_symmetry_3
_geom_angle_publ_flag
O1 C1 O2 125.3(3) . . ?
O1 C1 C2 117.9(3) . . ?
O2 C1 C2 116.7(3) . . ?
C3 C2 C6 117.2(4) . . ?
C3 C2 C1 122.5(3) . . ?
C6 C2 C1 120.3(3) . . ?
C2 C3 C4 119.1(4) . . ?
N1 C4 C3 124.1(4) . . ?
N1 C5 C6 124.1(4) . . ?
C5 C6 C2 119.4(4) . . ?
O3 C7 C8 113.4(11) . . ?
O3 C7B C8B 91(2) . . ?
O7 C10 C9 107(3) . . ?
C10B C9B O7 110(2) . . ?
O6 C11 C12 104.3(16) . . ?
C12B C11B O6 107(2) . . ?
O9 C13 C14 114.7(10) . . ?
C14B C13B O9 98(3) . . ?
O8 C15 C16 118(4) . . ?
C16B C15B O8 115(5) . . ?
C1 O1 Ti2 129.0(2) . . ?
C1 O2 Ti1 130.2(2) . . ?
C7 O3 C7B 39.2(9) . . ?
C7 O3 Ti2 164.1(8) . . ?
C7B O3 Ti2 156.4(8) . . ?
Ti2 O4 Ti2 106.42(16) . 2 ?
Ti1 O5 Ti1 148.57(15) . 2 ?
Ti1 O5 Ti2 100.13(5) . . ?
Ti1 O5 Ti2 101.62(5) 2 . ?
Ti1 O5 Ti2 101.62(5) . 2 ?
Ti1 O5 Ti2 100.13(5) 2 2 ?
Ti2 O5 Ti2 91.69(12) . 2 ?
C11 O6 C11B 46.9(5) . . ?
C11 O6 Ti1 126.0(4) . . ?
C11B O6 Ti1 121.0(5) . . ?
C11 O6 Ti2 124.9(5) . 2 ?
C11B O6 Ti2 123.1(6) . 2 ?
Ti1 O6 Ti2 105.02(10) . 2 ?
C10 O7 C9B 41.6(7) . . ?
C10 O7 Ti2 127.6(7) . . ?
C9B O7 Ti2 123.0(7) . . ?
C10 O7 Ti1 127.4(7) . . ?
C9B O7 Ti1 125.9(6) . . ?
Ti2 O7 Ti1 101.72(11) . . ?
C15 O8 C15B 33.1(10) . . ?
C15 O8 Ti1 157.0(17) . . ?
C15B O8 Ti1 145.9(13) . . ?
C13 O9 C13B 41.4(9) . . ?
C13 O9 Ti1 151.8(5) . . ?
C13B O9 Ti1 150.8(10) . . ?
O9 Ti1 O8 98.54(15) . . ?
O9 Ti1 O6 99.85(12) . . ?
O8 Ti1 O6 97.05(13) . . ?
O9 Ti1 O5 95.33(12) . . ?
O8 Ti1 O5 165.63(14) . . ?
O6 Ti1 O5 76.79(9) . . ?
O9 Ti1 O2 91.22(11) . . ?
O8 Ti1 O2 96.00(12) . . ?
O6 Ti1 O2 161.41(10) . . ?
O5 Ti1 O2 87.41(8) . . ?
O9 Ti1 O7 169.78(11) . . ?
O8 Ti1 O7 89.65(13) . . ?
O6 Ti1 O7 85.11(11) . . ?
O5 Ti1 O7 76.99(9) . . ?
O2 Ti1 O7 81.79(10) . . ?
O9 Ti1 Ti2 133.99(10) . . ?
O8 Ti1 Ti2 126.97(11) . . ?
O6 Ti1 Ti2 82.66(8) . . ?
O5 Ti1 Ti2 40.02(5) . . ?
O2 Ti1 Ti2 78.92(7) . . ?
O7 Ti1 Ti2 37.34(7) . . ?
O9 Ti1 Ti2 100.04(10) . 2 ?
O8 Ti1 Ti2 133.21(11) . 2 ?
O6 Ti1 Ti2 37.52(7) . 2 ?
O5 Ti1 Ti2 39.27(5) . 2 ?
O2 Ti1 Ti2 125.96(7) . 2 ?
O7 Ti1 Ti2 78.40(7) . 2 ?
Ti2 Ti1 Ti2 55.57(3) . 2 ?
O3 Ti2 O4 102.10(13) . . ?
O3 Ti2 O7 102.70(13) . . ?
O4 Ti2 O7 93.68(8) . . ?
O3 Ti2 O6 99.48(12) . 2 ?
O4 Ti2 O6 98.59(8) . 2 ?
O7 Ti2 O6 151.73(11) . 2 ?
O3 Ti2 O5 175.41(11) . . ?
O4 Ti2 O5 80.94(10) . . ?
O7 Ti2 O5 80.40(8) . . ?
O6 Ti2 O5 76.56(7) 2 . ?
O3 Ti2 O1 91.70(12) . . ?
O4 Ti2 O1 165.95(10) . . ?
O7 Ti2 O1 80.59(10) . . ?
O6 Ti2 O1 81.47(10) 2 . ?
O5 Ti2 O1 85.44(9) . . ?
O3 Ti2 Ti2 138.80(10) . 2 ?
O4 Ti2 Ti2 36.79(8) . 2 ?
O7 Ti2 Ti2 86.80(8) . 2 ?
O6 Ti2 Ti2 87.95(8) 2 2 ?
O5 Ti2 Ti2 44.15(6) . 2 ?
O1 Ti2 Ti2 129.50(6) . 2 ?
O3 Ti2 Ti1 142.70(10) . . ?
O4 Ti2 Ti1 90.69(7) . . ?
O7 Ti2 Ti1 40.94(8) . . ?
O6 Ti2 Ti1 113.20(7) 2 . ?
O5 Ti2 Ti1 39.85(2) . . ?
O1 Ti2 Ti1 76.55(6) . . ?
Ti2 Ti2 Ti1 62.80(2) 2 . ?
O3 Ti2 Ti1 136.91(11) . 2 ?
O4 Ti2 Ti1 89.63(7) . 2 ?
O7 Ti2 Ti1 117.92(8) . 2 ?
O6 Ti2 Ti1 37.45(6) 2 2 ?
O5 Ti2 Ti1 39.10(2) . 2 ?
O1 Ti2 Ti1 81.90(7) . 2 ?
Ti2 Ti2 Ti1 61.63(2) 2 2 ?
Ti1 Ti2 Ti1 77.10(3) . 2 ?
C5 N1 C4 116.1(4) . . ?

loop_
_geom_bond_atom_site_label_1
_geom_bond_atom_site_label_2
_geom_bond_distance
_geom_bond_site_symmetry_2
_geom_bond_publ_flag
C1 O1 1.248(4) . ?
C1 O2 1.280(4) . ?
C1 C2 1.491(5) . ?
C2 C3 1.367(5) . ?
C2 C6 1.381(5) . ?
C3 C4 1.378(6) . ?
C4 N1 1.323(5) . ?
C5 N1 1.323(6) . ?
C5 C6 1.364(6) . ?
C7 O3 1.331(10) . ?
C7 C8 1.503(9) . ?
C7B O3 1.51(2) . ?
C7B C8B 1.523(10) . ?
C9 C10 1.53(6) . ?
C10 O7 1.398(15) . ?
C9B C10B 1.41(4) . ?
C9B O7 1.472(15) . ?
C11 O6 1.440(12) . ?
C11 C12 1.54(3) . ?
C11B C12B 1.41(3) . ?
C11B O6 1.520(16) . ?
C13 O9 1.335(10) . ?
C13 C14 1.525(9) . ?
C13B C14B 1.39(4) . ?
C13B O9 1.51(3) . ?
C15 O8 1.34(3) . ?
C15 C16 1.35(4) . ?
C15B C16B 1.23(5) . ?
C15B O8 1.43(2) . ?
O1 Ti2 2.150(2) . ?
O2 Ti1 2.044(2) . ?
O3 Ti2 1.771(3) . ?
O4 Ti2 1.836(2) . ?
O4 Ti2 1.836(2) 2 ?
O5 Ti1 2.0419(10) . ?
O5 Ti1 2.0419(10) 2 ?
O5 Ti2 2.049(2) . ?
O5 Ti2 2.049(2) 2 ?
O6 Ti1 1.997(2) . ?
O6 Ti2 2.000(3) 2 ?
O7 Ti2 1.943(3) . ?
O7 Ti1 2.099(3) . ?
O8 Ti1 1.772(3) . ?
O9 Ti1 1.767(3) . ?
Ti1 Ti2 3.1370(9) . ?
Ti1 Ti2 3.1709(10) 2 ?
Ti2 O6 2.000(3) 2 ?
Ti2 Ti2 2.9406(14) 2 ?
Ti2 Ti1 3.1709(10) 2 ?
